data_4511423
loop_
_publ_author_name
'Ayhan, Ozan'
'Malaestean, Iurie L.'
'Ellern, Arkady'
'van Leusen, Jan'
'Baca, Svetlana G.'
'K\"ogerler, Paul'

_publ_section_title
;
 Assembly of Cerium(III)
 2,2&#x2032;-Bipyridine-5,5&#x2032;-dicarboxylate-based Metal--Organic
 Frameworks by Solvent Tuning
;
_journal_issue 7
_journal_name_full 'Crystal Growth &amp; Design'
_journal_page_first 3541
_journal_paper_doi 10.1021/cg500815v
_journal_volume 14
_journal_year 2014
_chemical_formula_sum 'C48 H48 Ce2 N10 O17'
_chemical_formula_weight 1317.20
_chemical_name_systematic
; 
 ? 
;
_space_group_crystal_system monoclinic
_space_group_IT_number 14
_space_group_name_Hall '-P 2ybc'
_space_group_name_H-M_alt 'P 1 21/c 1'
_symmetry_space_group_name_Hall '-P 2ybc'
_symmetry_space_group_name_H-M 'P 1 21/c 1'
_atom_sites_solution_hydrogens geom
_audit_creation_method SHELXL-2013
_cell_angle_alpha 90
_cell_angle_beta 99.01(3)
_cell_angle_gamma 90
_cell_formula_units_Z 4
_cell_length_a 27.541(6)
_cell_length_b 11.126(2)
_cell_length_c 16.991(3)
_cell_measurement_reflns_used 2153
_cell_measurement_temperature 153(2)
_cell_measurement_theta_max 21.84
_cell_measurement_theta_min 2.76
_cell_volume 5142.2(18)
_computing_cell_refinement 'SAINT V7.66A (Bruker AXS, 2013)'
_computing_data_collection 'APEX2 Suite (Bruker AXS, 2013)'
_computing_data_reduction 'SAINT V7.66A (Bruker AXS, 2013)'
_computing_molecular_graphics 'XSHELL (Bruker AXS, 2007)'
_computing_publication_material 'APEX2 Suite (Bruker AXS, 2013)'
_computing_structure_refinement 'SHELXL-2013 (Sheldrick, 2013)'
_computing_structure_solution 'SHELXS-2013 (Sheldrick, 2013)'
_diffrn_ambient_temperature 153(2)
_diffrn_measured_fraction_theta_full 0.614
_diffrn_measured_fraction_theta_max 0.999
_diffrn_measurement_device_type 'Bruker APEX-II CCD'
_diffrn_measurement_method '\w scans'
_diffrn_radiation_type MoK\a
_diffrn_radiation_wavelength 0.71073
_diffrn_reflns_av_R_equivalents 0.1414
_diffrn_reflns_av_unetI/netI 0.0892
_diffrn_reflns_Laue_measured_fraction_full 0.614
_diffrn_reflns_Laue_measured_fraction_max 0.999
_diffrn_reflns_limit_h_max 28
_diffrn_reflns_limit_h_min -28
_diffrn_reflns_limit_k_max 11
_diffrn_reflns_limit_k_min -7
_diffrn_reflns_limit_l_max 17
_diffrn_reflns_limit_l_min -10
_diffrn_reflns_number 22398
_diffrn_reflns_point_group_measured_fraction_full 0.614
_diffrn_reflns_point_group_measured_fraction_max 0.999
_diffrn_reflns_theta_full 25.242
_diffrn_reflns_theta_max 21.260
_diffrn_reflns_theta_min 0.749
_exptl_absorpt_coefficient_mu 1.830
_exptl_absorpt_correction_T_max 0.77
_exptl_absorpt_correction_T_min 0.64
_exptl_absorpt_correction_type multi-scan
_exptl_absorpt_process_details 'Bruker SADABS'
_exptl_crystal_colour yellow
_exptl_crystal_density_diffrn 1.701
_exptl_crystal_description prism
_exptl_crystal_F_000 2632
_exptl_crystal_size_max 0.27
_exptl_crystal_size_mid 0.16
_exptl_crystal_size_min 0.14
_refine_diff_density_max 3.597
_refine_diff_density_min -2.203
_refine_diff_density_rms 0.207
_refine_ls_extinction_method none
_refine_ls_goodness_of_fit_ref 1.165
_refine_ls_hydrogen_treatment constr
_refine_ls_matrix_type full
_refine_ls_number_parameters 670
_refine_ls_number_reflns 5719
_refine_ls_number_restraints 388
_refine_ls_restrained_S_all 1.129
_refine_ls_R_factor_all 0.1056
_refine_ls_R_factor_gt 0.0922
_refine_ls_shift/su_max 0.001
_refine_ls_shift/su_mean 0.000
_refine_ls_structure_factor_coef Fsqd
_refine_ls_weighting_details 'w=1/[\s^2^(Fo^2^)+(0.0181P)^2^+210.7367P] where P=(Fo^2^+2Fc^2^)/3'
_refine_ls_weighting_scheme calc
_refine_ls_wR_factor_gt 0.2025
_refine_ls_wR_factor_ref 0.2097
_reflns_Friedel_coverage 0.000
_reflns_number_gt 4927
_reflns_number_total 5719
_reflns_threshold_expression 'I > 2\s(I)'
_cod_data_source_file cg500815v_si_002.cif
_cod_data_source_block c10a20s
_cod_depositor_comments 'Adding full bibliography for 4511422--4511423.cif.'
_cod_database_code 4511423
_shelx_space_group_comment
; 
The symmetry employed for this shelxl refinement is uniquely defined 
by the following loop, which should always be used as a source of 
symmetry information in preference to the above space-group names. 
They are only intended as comments. 
;
_shelxl_version_number 2013-4

loop_
_space_group_symop_operation_xyz
'x, y, z'
'-x, y+1/2, -z+1/2'
'-x, -y, -z'
'x, -y-1/2, z-1/2'

loop_
_atom_site_label
_atom_site_type_symbol
_atom_site_fract_x
_atom_site_fract_y
_atom_site_fract_z
_atom_site_U_iso_or_equiv
_atom_site_adp_type
_atom_site_occupancy
_atom_site_site_symmetry_order
_atom_site_calc_flag
_atom_site_refinement_flags_posn
_atom_site_refinement_flags_adp
Ce1 Ce 0.25216(3) 0.63210(10) 0.69040(5) 0.0233(3) Uani 1 1 d . .
Ce2 Ce 0.25119(3) 0.67389(10) 0.97335(5) 0.0238(3) Uani 1 1 d . .
C1 C 0.1769(6) 0.8750(19) 0.6251(11) 0.038(2) Uani 1 1 d . U
C2 C 0.1281(7) 0.914(2) 0.6398(10) 0.040(2) Uani 1 1 d . U
C3 C 0.1086(7) 0.872(2) 0.7046(11) 0.045(2) Uani 1 1 d . U
H3 H 0.1269 0.8204 0.7412 0.053 Uiso 1 1 calc R U
C4 C 0.0624(7) 0.905(2) 0.7145(11) 0.045(3) Uani 1 1 d . U
H4 H 0.0492 0.8761 0.7580 0.054 Uiso 1 1 calc R U
C5 C 0.0348(7) 0.981(2) 0.6613(10) 0.042(3) Uani 1 1 d . U
C6 C 0.0988(6) 0.9933(19) 0.5912(10) 0.039(3) Uani 1 1 d . U
H6 H 0.1119 1.0265 0.5489 0.047 Uiso 1 1 calc R U
C7 C -0.0168(7) 1.010(2) 0.6665(10) 0.040(3) Uani 1 1 d . U
C8 C -0.0473(6) 1.0606(19) 0.6047(10) 0.039(3) Uani 1 1 d . U
H8 H -0.0351 1.0835 0.5588 0.047 Uiso 1 1 calc R U
C9 C -0.0803(7) 0.996(2) 0.7385(10) 0.041(3) Uani 1 1 d . U
H9 H -0.0915 0.9749 0.7856 0.049 Uiso 1 1 calc R U
C10 C -0.1136(6) 1.0467(19) 0.6796(10) 0.037(2) Uani 1 1 d . U
C11 C -0.0949(6) 1.0773(19) 0.6100(10) 0.039(2) Uani 1 1 d . U
H11 H -0.1158 1.1097 0.5669 0.046 Uiso 1 1 calc R U
C12 C -0.1657(6) 1.0655(19) 0.6880(10) 0.034(2) Uani 1 1 d . U
C13 C 0.3290(6) 0.5879(16) 0.5481(10) 0.026(2) Uani 1 1 d . U
C14 C 0.3803(6) 0.5580(16) 0.5334(9) 0.024(2) Uani 1 1 d . U
C15 C 0.4100(6) 0.4737(16) 0.5777(9) 0.024(3) Uani 1 1 d . U
H15 H 0.3974 0.4327 0.6178 0.029 Uiso 1 1 calc R U
C16 C 0.4462(6) 0.5911(15) 0.4594(9) 0.020(2) Uani 1 1 d . U
H16 H 0.4586 0.6317 0.4190 0.024 Uiso 1 1 calc R U
C17 C 0.4743(6) 0.5108(15) 0.5055(9) 0.020(3) Uani 1 1 d . U
C18 C 0.3996(6) 0.6120(16) 0.4725(9) 0.024(2) Uani 1 1 d . U
H18 H 0.3800 0.6649 0.4390 0.028 Uiso 1 1 calc R U
C19 C 0.0254(7) 0.980(2) 0.9981(11) 0.053(4) Uani 1 1 d . U
C20 C 0.0366(7) 0.918(2) 0.9331(11) 0.052(3) Uani 1 1 d . U
H20 H 0.0119 0.8989 0.8912 0.062 Uiso 1 1 calc R U
C21 C 0.0841(7) 0.884(2) 0.9301(11) 0.050(3) Uani 1 1 d . U
H21 H 0.0922 0.8470 0.8847 0.060 Uiso 1 1 calc R U
C22 C 0.1202(7) 0.905(2) 0.9963(10) 0.047(2) Uani 1 1 d . U
C23 C 0.1061(7) 0.973(2) 1.0582(11) 0.048(3) Uani 1 1 d . U
H23 H 0.1303 0.9954 1.1001 0.058 Uiso 1 1 calc R U
C24 C 0.1706(7) 0.864(2) 0.9967(10) 0.043(2) Uani 1 1 d . U
C25 C 0.3381(6) 0.5872(17) 0.8583(9) 0.028(2) Uani 1 1 d . U
C26 C 0.3914(6) 0.5781(17) 0.8523(9) 0.028(2) Uani 1 1 d . U
C27 C 0.4282(6) 0.5967(17) 0.9160(10) 0.030(2) Uani 1 1 d . U
H27 H 0.4202 0.6198 0.9649 0.036 Uiso 1 1 calc R U
C28 C 0.4765(6) 0.5816(17) 0.9079(10) 0.031(2) Uani 1 1 d . U
H28 H 0.5011 0.5924 0.9515 0.037 Uiso 1 1 calc R U
C29 C 0.4884(6) 0.5505(18) 0.8353(10) 0.032(2) Uani 1 1 d . U
C30 C 0.4069(6) 0.5588(17) 0.7791(10) 0.030(3) Uani 1 1 d . U
H30 H 0.3832 0.5560 0.7336 0.036 Uiso 1 1 calc R U
C31 C 0.5389(6) 0.5141(18) 0.8273(10) 0.034(2) Uani 1 1 d . U
C32 C 0.5495(6) 0.4736(18) 0.7561(10) 0.034(2) Uani 1 1 d . U
H32 H 0.5275 0.4853 0.7093 0.041 Uiso 1 1 calc R U
C33 C 0.5934(6) 0.4150(18) 0.7549(10) 0.034(2) Uani 1 1 d . U
H33 H 0.6001 0.3805 0.7079 0.040 Uiso 1 1 calc R U
C34 C 0.6279(6) 0.4076(17) 0.8248(10) 0.031(2) Uani 1 1 d . U
C35 C 0.6161(6) 0.4645(17) 0.8924(10) 0.032(3) Uani 1 1 d . U
H35 H 0.6395 0.4665 0.9382 0.038 Uiso 1 1 calc R U
C36 C 0.6741(6) 0.3356(17) 0.8265(10) 0.029(2) Uani 1 1 d . U
C37 C 0.2492(9) 0.3609(18) 0.9790(12) 0.050(2) Uani 1 1 d . U
H37 H 0.2170 0.3664 0.9530 0.059 Uiso 1 1 calc R U
C38 C 0.2378(8) 0.1450(17) 0.9672(12) 0.050(2) Uani 1 1 d . .
H38A H 0.2050 0.1697 0.9461 0.074 Uiso 1 1 calc R U
H38B H 0.2372 0.0953 1.0133 0.074 Uiso 1 1 calc R U
H38C H 0.2514 0.1003 0.9275 0.074 Uiso 1 1 calc R U
C39 C 0.3183(8) 0.239(2) 1.0252(18) 0.087(10) Uani 1 1 d . .
H39A H 0.3205 0.2365 1.0821 0.130 Uiso 1 1 calc R U
H39B H 0.3368 0.3063 1.0105 0.130 Uiso 1 1 calc R U
H39C H 0.3313 0.1660 1.0069 0.130 Uiso 1 1 calc R U
C40 C 0.2621(9) 0.3344(18) 0.6976(12) 0.050(2) Uani 1 1 d . U
H40 H 0.2947 0.3479 0.7198 0.059 Uiso 1 1 calc R U
C41 C 0.1946(11) 0.195(3) 0.6637(19) 0.110(12) Uani 1 1 d . .
H41A H 0.1762 0.2687 0.6584 0.165 Uiso 1 1 calc R U
H41B H 0.1816 0.1429 0.7003 0.165 Uiso 1 1 calc R U
H41C H 0.1920 0.1566 0.6127 0.165 Uiso 1 1 calc R U
C42 C 0.2764(12) 0.111(3) 0.7146(19) 0.116(13) Uani 1 1 d . .
H42A H 0.2756 0.0625 0.6677 0.174 Uiso 1 1 calc R U
H42B H 0.2625 0.0663 0.7541 0.174 Uiso 1 1 calc R U
H42C H 0.3097 0.1317 0.7353 0.174 Uiso 1 1 calc R U
C43 C 0.4272(10) 0.272(3) 0.7532(16) 0.078(6) Uani 1 1 d . U
H43 H 0.4512 0.2783 0.7205 0.094 Uiso 1 1 calc R U
C44 C 0.4055(11) 0.245(3) 0.8851(17) 0.098(11) Uani 1 1 d . .
H44A H 0.4140 0.2972 0.9300 0.147 Uiso 1 1 calc R U
H44B H 0.4049 0.1632 0.9032 0.147 Uiso 1 1 calc R U
H44C H 0.3736 0.2662 0.8573 0.147 Uiso 1 1 calc R U
C45 C 0.4941(10) 0.247(3) 0.8631(16) 0.090(9) Uani 1 1 d . .
H45A H 0.5128 0.2689 0.8221 0.135 Uiso 1 1 calc R U
H45B H 0.5017 0.1663 0.8800 0.135 Uiso 1 1 calc R U
H45C H 0.5021 0.3008 0.9076 0.135 Uiso 1 1 calc R U
C46 C 0.9161(16) 0.759(4) 0.562(3) 0.142(9) Uani 1 1 d . U
H46 H 0.9419 0.7725 0.5336 0.171 Uiso 1 1 calc R U
C47 C 0.877(3) 0.700(7) 0.680(3) 0.32(5) Uani 1 1 d . .
H47A H 0.8554 0.6426 0.6504 0.478 Uiso 1 1 calc R U
H47B H 0.8606 0.7749 0.6824 0.478 Uiso 1 1 calc R U
H47C H 0.8876 0.6698 0.7330 0.478 Uiso 1 1 calc R U
C48 C 0.978(2) 0.695(5) 0.667(4) 0.31(5) Uani 1 1 d . .
H48A H 0.9973 0.7256 0.6287 0.463 Uiso 1 1 calc R U
H48B H 0.9835 0.6099 0.6729 0.463 Uiso 1 1 calc R U
H48C H 0.9876 0.7341 0.7170 0.463 Uiso 1 1 calc R U
N1 N 0.0534(5) 1.0265(16) 0.5998(8) 0.042(4) Uani 1 1 d . .
N2 N -0.0332(7) 0.973(2) 0.7339(9) 0.087(9) Uani 1 1 d . .
N3 N 0.4562(5) 0.4480(15) 0.5655(8) 0.037(4) Uani 1 1 d . .
N4 N 0.0601(6) 1.007(3) 1.0609(10) 0.092(9) Uani 1 1 d . .
N5 N 0.4541(5) 0.5442(18) 0.7706(9) 0.050(5) Uani 1 1 d . .
N6 N 0.5726(5) 0.5162(15) 0.8940(8) 0.034(4) Uani 1 1 d . .
N7 N 0.2683(8) 0.2516(16) 0.9900(11) 0.062(4) Uani 1 1 d . .
N8 N 0.2473(8) 0.2219(16) 0.6944(11) 0.062(4) Uani 1 1 d . .
N9 N 0.4414(9) 0.2568(19) 0.8320(12) 0.079(7) Uani 1 1 d . .
N10 N 0.9241(17) 0.718(3) 0.637(3) 0.179(17) Uani 1 1 d . .
O1 O 0.2046(4) 0.8207(12) 0.6814(7) 0.038(2) Uani 1 1 d . U
O2 O 0.1880(4) 0.8959(12) 0.5560(7) 0.037(2) Uani 1 1 d . U
O3 O -0.1767(4) 1.0799(12) 0.7546(6) 0.034(2) Uani 1 1 d . U
O4 O -0.1968(4) 1.0628(12) 0.6241(6) 0.036(2) Uani 1 1 d . U
O5 O 0.3179(4) 0.5611(11) 0.6138(6) 0.028(2) Uani 1 1 d . U
O6 O 0.3009(4) 0.6424(11) 0.4917(6) 0.028(2) Uani 1 1 d . U
O7 O 0.1806(4) 0.8117(13) 0.9345(7) 0.042(3) Uani 1 1 d . U
O8 O 0.2012(4) 0.8672(13) 1.0590(7) 0.042(3) Uani 1 1 d . U
O9 O 0.3071(4) 0.5493(11) 0.8013(6) 0.028(2) Uani 1 1 d . U
O10 O 0.3271(4) 0.6260(11) 0.9216(6) 0.029(2) Uani 1 1 d . U
O11 O 0.7018(4) 0.3253(11) 0.8913(6) 0.027(2) Uani 1 1 d . U
O12 O 0.6816(4) 0.2861(11) 0.7631(7) 0.031(2) Uani 1 1 d . U
O13 O 0.2389(5) 0.4196(12) 0.6758(8) 0.046(2) Uani 1 1 d . U
O14 O 0.2702(5) 0.4549(11) 1.0001(8) 0.046(2) Uani 1 1 d . U
O15 O 0.3828(7) 0.2774(17) 0.7221(10) 0.079(5) Uani 1 1 d . U
O16 O 0.8681(10) 0.779(2) 0.5286(16) 0.142(8) Uani 1 1 d . U
O17 O 0.2509(4) 0.7751(12) 0.8327(7) 0.034(3) Uani 1 1 d . .
H17A H 0.2791 0.8281 0.8377 0.050 Uiso 1 1 calc R U
H17B H 0.2219 0.8258 0.8228 0.050 Uiso 1 1 calc R U

loop_
_atom_site_aniso_label
_atom_site_aniso_U_11
_atom_site_aniso_U_22
_atom_site_aniso_U_33
_atom_site_aniso_U_23
_atom_site_aniso_U_13
_atom_site_aniso_U_12
Ce1 0.0193(6) 0.0406(7) 0.0111(6) 0.0016(5) 0.0055(4) -0.0018(5)
Ce2 0.0192(6) 0.0449(7) 0.0088(5) -0.0083(5) 0.0066(4) -0.0033(5)
C1 0.030(4) 0.064(6) 0.024(4) 0.016(4) 0.013(3) 0.013(4)
C2 0.032(4) 0.067(6) 0.023(4) 0.017(4) 0.015(4) 0.015(4)
C3 0.036(5) 0.075(6) 0.027(5) 0.021(5) 0.017(4) 0.018(5)
C4 0.036(5) 0.077(6) 0.026(5) 0.021(5) 0.017(4) 0.020(5)
C5 0.034(5) 0.074(6) 0.022(5) 0.018(5) 0.016(4) 0.018(5)
C6 0.031(6) 0.067(7) 0.022(6) 0.017(5) 0.015(5) 0.014(5)
C7 0.033(5) 0.071(6) 0.020(5) 0.016(5) 0.014(4) 0.017(5)
C8 0.032(4) 0.069(6) 0.019(5) 0.016(5) 0.013(4) 0.014(5)
C9 0.033(6) 0.073(7) 0.020(5) 0.015(6) 0.012(5) 0.015(6)
C10 0.030(4) 0.067(6) 0.017(4) 0.012(4) 0.011(3) 0.013(4)
C11 0.031(4) 0.069(6) 0.019(4) 0.015(5) 0.011(4) 0.013(5)
C12 0.030(4) 0.061(5) 0.014(4) 0.009(4) 0.010(3) 0.011(4)
C13 0.031(4) 0.032(5) 0.017(4) -0.005(4) 0.009(3) 0.000(4)
C14 0.031(4) 0.030(5) 0.014(4) -0.008(4) 0.009(3) 0.003(4)
C15 0.031(6) 0.030(6) 0.013(5) -0.008(5) 0.010(5) 0.002(5)
C16 0.029(5) 0.026(6) 0.007(5) -0.001(4) 0.010(4) 0.006(5)
C17 0.029(6) 0.025(7) 0.007(6) 0.000(5) 0.009(5) 0.004(5)
C18 0.030(5) 0.029(5) 0.014(5) -0.005(4) 0.008(4) 0.006(4)
C19 0.038(6) 0.100(9) 0.019(6) -0.007(6) -0.002(6) 0.027(7)
C20 0.038(5) 0.097(8) 0.019(5) -0.006(6) -0.002(5) 0.025(6)
C21 0.036(5) 0.093(7) 0.019(5) -0.005(5) 0.000(4) 0.022(5)
C22 0.033(4) 0.088(6) 0.018(4) -0.004(5) 0.001(4) 0.021(5)
C23 0.034(6) 0.090(8) 0.020(6) -0.007(6) 0.000(5) 0.022(6)
C24 0.030(4) 0.081(6) 0.017(4) -0.001(4) 0.002(3) 0.015(4)
C25 0.029(4) 0.045(5) 0.012(4) -0.001(4) 0.009(3) 0.004(4)
C26 0.028(4) 0.045(5) 0.013(4) 0.000(4) 0.007(3) 0.007(4)
C27 0.030(4) 0.047(5) 0.013(4) -0.002(4) 0.007(4) 0.009(5)
C28 0.029(4) 0.050(6) 0.014(4) -0.002(5) 0.006(4) 0.009(5)
C29 0.030(5) 0.052(6) 0.015(5) -0.003(5) 0.005(4) 0.010(5)
C30 0.029(6) 0.048(7) 0.014(5) -0.001(5) 0.006(4) 0.010(6)
C31 0.031(5) 0.053(6) 0.018(5) -0.004(5) 0.006(4) 0.011(5)
C32 0.032(5) 0.053(6) 0.019(5) -0.005(5) 0.006(4) 0.011(5)
C33 0.033(5) 0.050(6) 0.020(4) -0.007(4) 0.008(4) 0.010(4)
C34 0.032(4) 0.043(5) 0.019(4) -0.005(4) 0.008(4) 0.006(4)
C35 0.033(6) 0.044(6) 0.019(5) -0.005(5) 0.007(5) 0.006(5)
C36 0.032(4) 0.038(5) 0.019(4) -0.001(4) 0.010(3) 0.003(4)
C37 0.080(6) 0.023(5) 0.046(5) 0.012(4) 0.011(5) -0.005(4)
C38 0.080(6) 0.023(5) 0.046(5) 0.012(4) 0.011(5) -0.005(4)
C39 0.038(15) 0.061(19) 0.16(3) 0.026(18) 0.009(16) 0.032(13)
C40 0.080(6) 0.023(5) 0.046(5) 0.012(4) 0.011(5) -0.005(4)
C41 0.11(2) 0.10(3) 0.13(3) -0.02(2) 0.04(2) -0.08(2)
C42 0.16(3) 0.10(3) 0.11(3) 0.03(2) 0.07(2) 0.07(2)
C43 0.083(12) 0.087(13) 0.060(12) -0.004(11) 0.002(10) 0.011(12)
C44 0.15(3) 0.07(2) 0.09(2) 0.033(17) 0.09(2) 0.02(2)
C45 0.10(2) 0.07(2) 0.08(2) 0.016(16) -0.025(17) -0.001(17)
C46 0.14(2) 0.120(19) 0.16(2) 0.041(17) 0.001(18) 0.007(18)
C47 0.45(11) 0.40(11) 0.14(5) 0.02(5) 0.19(6) -0.18(9)
C48 0.20(6) 0.21(6) 0.44(11) 0.04(7) -0.17(7) 0.07(5)
N1 0.035(9) 0.068(13) 0.024(9) 0.006(8) 0.009(7) 0.013(9)
N2 0.053(12) 0.20(3) 0.018(9) 0.030(13) 0.020(9) 0.058(15)
N3 0.036(9) 0.056(12) 0.017(8) -0.005(8) 0.003(7) 0.001(8)
N4 0.041(11) 0.21(3) 0.023(10) -0.034(13) -0.012(8) 0.061(14)
N5 0.021(9) 0.107(16) 0.022(9) -0.012(9) 0.004(7) 0.022(9)
N6 0.027(9) 0.056(11) 0.019(8) -0.001(8) 0.001(7) 0.014(8)
N7 0.101(12) 0.026(8) 0.060(9) -0.001(7) 0.021(8) 0.006(8)
N8 0.101(12) 0.026(8) 0.060(9) -0.001(7) 0.021(8) 0.006(8)
N9 0.12(2) 0.059(15) 0.052(14) 0.019(11) -0.003(13) 0.004(13)
N10 0.25(5) 0.09(2) 0.18(4) 0.01(2) -0.04(3) 0.06(3)
O1 0.029(5) 0.065(6) 0.024(5) 0.016(5) 0.013(4) 0.011(5)
O2 0.030(5) 0.059(6) 0.024(5) 0.016(5) 0.014(4) 0.011(5)
O3 0.029(5) 0.061(6) 0.012(4) 0.004(5) 0.008(4) 0.015(5)
O4 0.032(5) 0.059(6) 0.017(4) 0.010(5) 0.006(4) 0.010(5)
O5 0.034(5) 0.034(5) 0.017(4) -0.005(4) 0.008(4) -0.002(4)
O6 0.031(5) 0.034(5) 0.022(5) -0.001(4) 0.009(4) 0.001(4)
O7 0.030(5) 0.080(7) 0.018(5) 0.002(5) 0.007(4) 0.015(5)
O8 0.029(5) 0.078(7) 0.017(5) 0.000(5) 0.001(4) 0.009(5)
O9 0.028(5) 0.043(6) 0.014(4) -0.003(4) 0.009(4) 0.005(4)
O10 0.028(5) 0.049(6) 0.012(4) -0.004(4) 0.009(4) 0.004(5)
O11 0.033(5) 0.032(5) 0.018(4) 0.003(4) 0.012(4) 0.001(4)
O12 0.034(5) 0.039(6) 0.023(4) -0.004(4) 0.013(4) 0.004(4)
O13 0.075(6) 0.022(5) 0.043(5) 0.011(4) 0.014(4) -0.004(4)
O14 0.075(6) 0.022(5) 0.043(5) 0.011(4) 0.014(4) -0.004(4)
O15 0.084(11) 0.088(12) 0.063(10) -0.002(9) 0.000(9) 0.009(10)
O16 0.138(19) 0.123(18) 0.16(2) 0.043(16) 0.006(17) 0.006(17)
O17 0.018(6) 0.055(9) 0.030(7) 0.002(6) 0.013(5) 0.014(6)

loop_
_atom_type_symbol
_atom_type_description
_atom_type_scat_dispersion_real
_atom_type_scat_dispersion_imag
_atom_type_scat_source
C C 0.0033 0.0016 'International Tables Vol C Tables 4.2.6.8 and 6.1.1.4'
H H 0.0000 0.0000 'International Tables Vol C Tables 4.2.6.8 and 6.1.1.4'
N N 0.0061 0.0033 'International Tables Vol C Tables 4.2.6.8 and 6.1.1.4'
O O 0.0106 0.0060 'International Tables Vol C Tables 4.2.6.8 and 6.1.1.4'
Ce Ce -0.2486 2.6331 'International Tables Vol C Tables 4.2.6.8 and 6.1.1.4'

loop_
_geom_angle_atom_site_label_1
_geom_angle_atom_site_label_2
_geom_angle_atom_site_label_3
_geom_angle
_geom_angle_site_symmetry_1
_geom_angle_site_symmetry_3
O13 Ce1 O9 76.7(4) . .
O13 Ce1 O8 81.5(5) . 4_575
O9 Ce1 O8 156.5(4) . 4_575
O13 Ce1 O1 139.6(5) . .
O9 Ce1 O1 129.5(4) . .
O8 Ce1 O1 73.6(4) 4_575 .
O13 Ce1 O3 71.6(4) . 2_546
O9 Ce1 O3 94.4(4) . 2_546
O8 Ce1 O3 87.1(4) 4_575 2_546
O1 Ce1 O3 75.7(4) . 2_546
O13 Ce1 O5 75.4(4) . .
O9 Ce1 O5 82.5(3) . .
O8 Ce1 O5 83.4(4) 4_575 .
O1 Ce1 O5 130.8(4) . .
O3 Ce1 O5 146.7(4) 2_546 .
O13 Ce1 O12 142.0(4) . 2_656
O9 Ce1 O12 71.4(4) . 2_656
O8 Ce1 O12 124.4(4) 4_575 2_656
O1 Ce1 O12 78.1(4) . 2_656
O3 Ce1 O12 130.2(4) 2_546 2_656
O5 Ce1 O12 80.4(4) . 2_656
O13 Ce1 O17 127.3(4) . .
O9 Ce1 O17 69.2(3) . .
O8 Ce1 O17 132.8(4) 4_575 .
O1 Ce1 O17 60.6(4) . .
O3 Ce1 O17 72.1(4) 2_546 .
O5 Ce1 O17 135.0(3) . .
O12 Ce1 O17 58.1(3) 2_656 .
O13 Ce1 O11 137.6(4) . 2_656
O9 Ce1 O11 112.6(4) . 2_656
O8 Ce1 O11 78.2(4) 4_575 2_656
O1 Ce1 O11 67.3(3) . 2_656
O3 Ce1 O11 142.7(4) 2_546 2_656
O5 Ce1 O11 65.7(3) . 2_656
O12 Ce1 O11 46.7(3) 2_656 2_656
O17 Ce1 O11 93.1(3) . 2_656
O13 Ce1 C36 143.6(5) . 2_656
O9 Ce1 C36 90.7(4) . 2_656
O8 Ce1 C36 101.8(4) 4_575 2_656
O1 Ce1 C36 73.8(4) . 2_656
O3 Ce1 C36 144.2(4) 2_546 2_656
O5 Ce1 C36 69.2(4) . 2_656
O12 Ce1 C36 23.3(4) 2_656 2_656
O17 Ce1 C36 76.7(4) . 2_656
O11 Ce1 C36 23.6(4) 2_656 2_656
O4 Ce2 O10 96.7(4) 2_546 .
O4 Ce2 O6 142.6(4) 2_546 4_576
O10 Ce2 O6 74.7(4) . 4_576
O4 Ce2 O11 146.1(4) 2_546 3_667
O10 Ce2 O11 89.0(3) . 3_667
O6 Ce2 O11 71.1(4) 4_576 3_667
O4 Ce2 O7 75.9(4) 2_546 .
O10 Ce2 O7 135.7(4) . .
O6 Ce2 O7 85.2(4) 4_576 .
O11 Ce2 O7 121.5(4) 3_667 .
O4 Ce2 O14 73.5(4) 2_546 .
O10 Ce2 O14 71.9(4) . .
O6 Ce2 O14 133.4(4) 4_576 .
O11 Ce2 O14 76.7(4) 3_667 .
O7 Ce2 O14 141.1(5) . .
O4 Ce2 O2 79.3(4) 2_546 4_576
O10 Ce2 O2 146.5(4) . 4_576
O6 Ce2 O2 127.3(4) 4_576 4_576
O11 Ce2 O2 77.8(4) 3_667 4_576
O7 Ce2 O2 76.0(4) . 4_576
O14 Ce2 O2 75.2(4) . 4_576
O4 Ce2 O17 71.4(4) 2_546 .
O10 Ce2 O17 69.5(3) . .
O6 Ce2 O17 71.5(4) 4_576 .
O11 Ce2 O17 140.6(4) 3_667 .
O7 Ce2 O17 66.7(4) . .
O14 Ce2 O17 123.1(4) . .
O2 Ce2 O17 136.9(4) 4_576 .
O1 C1 O2 125.0(16) . .
O1 C1 C2 117.8(15) . .
O2 C1 C2 117.2(15) . .
C6 C2 C3 115.7(16) . .
C6 C2 C1 123.5(16) . .
C3 C2 C1 120.8(17) . .
C4 C3 C2 119.4(18) . .
C4 C3 H3 120.3 . .
C2 C3 H3 120.3 . .
C3 C4 C5 121.2(17) . .
C3 C4 H4 119.4 . .
C5 C4 H4 119.4 . .
N1 C5 C4 120.6(17) . .
N1 C5 C7 117.0(16) . .
C4 C5 C7 122.3(17) . .
N1 C6 C2 125.6(17) . .
N1 C6 H6 117.2 . .
C2 C6 H6 117.2 . .
N2 C7 C8 122.0(17) . .
N2 C7 C5 115.7(16) . .
C8 C7 C5 122.0(16) . .
C11 C8 C7 119.8(17) . .
C11 C8 H8 120.1 . .
C7 C8 H8 120.1 . .
N2 C9 C10 125.4(17) . .
N2 C9 H9 117.3 . .
C10 C9 H9 117.3 . .
C9 C10 C11 115.2(16) . .
C9 C10 C12 122.3(15) . .
C11 C10 C12 122.5(15) . .
C8 C11 C10 120.9(17) . .
C8 C11 H11 119.5 . .
C10 C11 H11 119.5 . .
O3 C12 O4 124.0(16) . .
O3 C12 C10 119.5(15) . .
O4 C12 C10 116.6(15) . .
O5 C13 O6 125.4(15) . .
O5 C13 C14 117.7(15) . .
O6 C13 C14 116.9(14) . .
C18 C14 C15 116.2(15) . .
C18 C14 C13 120.6(15) . .
C15 C14 C13 123.2(15) . .
N3 C15 C14 123.4(16) . .
N3 C15 H15 118.3 . .
C14 C15 H15 118.3 . .
C17 C16 C18 119.4(15) . .
C17 C16 H16 120.3 . .
C18 C16 H16 120.3 . .
C16 C17 N3 121.2(15) . .
C16 C17 C17 120.6(18) . 3_666
N3 C17 C17 118.1(18) . 3_666
C16 C18 C14 122.4(16) . .
C16 C18 H18 118.8 . .
C14 C18 H18 118.8 . .
N4 C19 C20 121.6(17) . .
N4 C19 C19 117(2) . 3_577
C20 C19 C19 121(2) . 3_577
C21 C20 C19 120.3(18) . .
C21 C20 H20 119.9 . .
C19 C20 H20 119.9 . .
C20 C21 C22 119.0(18) . .
C20 C21 H21 120.5 . .
C22 C21 H21 120.5 . .
C23 C22 C21 116.7(17) . .
C23 C22 C24 122.9(17) . .
C21 C22 C24 120.3(17) . .
N4 C23 C22 124.0(18) . .
N4 C23 H23 118.0 . .
C22 C23 H23 118.0 . .
O8 C24 O7 120.8(16) . .
O8 C24 C22 120.7(16) . .
O7 C24 C22 117.9(16) . .
O10 C25 O9 123.8(15) . .
O10 C25 C26 117.3(15) . .
O9 C25 C26 118.7(14) . .
C27 C26 C30 115.7(15) . .
C27 C26 C25 123.2(15) . .
C30 C26 C25 120.9(15) . .
C28 C27 C26 120.7(16) . .
C28 C27 H27 119.6 . .
C26 C27 H27 119.6 . .
C27 C28 C29 119.6(16) . .
C27 C28 H28 120.2 . .
C29 C28 H28 120.2 . .
N5 C29 C28 121.2(16) . .
N5 C29 C31 117.7(15) . .
C28 C29 C31 121.0(15) . .
N5 C30 C26 123.5(16) . .
N5 C30 H30 118.2 . .
C26 C30 H30 118.2 . .
N6 C31 C32 122.5(16) . .
N6 C31 C29 116.8(14) . .
C32 C31 C29 120.6(15) . .
C31 C32 C33 118.7(16) . .
C31 C32 H32 120.7 . .
C33 C32 H32 120.7 . .
C32 C33 C34 119.7(16) . .
C32 C33 H33 120.2 . .
C34 C33 H33 120.2 . .
C35 C34 C33 117.2(16) . .
C35 C34 C36 122.2(15) . .
C33 C34 C36 120.5(15) . .
N6 C35 C34 122.6(16) . .
N6 C35 H35 118.7 . .
C34 C35 H35 118.7 . .
O11 C36 O12 123.9(16) . .
O11 C36 C34 117.9(15) . .
O12 C36 C34 118.1(15) . .
O11 C36 Ce1 72.1(10) . 2_646
O12 C36 Ce1 53.0(9) . 2_646
C34 C36 Ce1 163.6(12) . 2_646
O14 C37 N7 126(2) . .
O14 C37 H37 117.1 . .
N7 C37 H37 117.1 . .
N7 C38 H38A 109.5 . .
N7 C38 H38B 109.5 . .
H38A C38 H38B 109.5 . .
N7 C38 H38C 109.5 . .
H38A C38 H38C 109.5 . .
H38B C38 H38C 109.5 . .
N7 C39 H39A 109.5 . .
N7 C39 H39B 109.5 . .
H39A C39 H39B 109.5 . .
N7 C39 H39C 109.5 . .
H39A C39 H39C 109.5 . .
H39B C39 H39C 109.5 . .
O13 C40 N8 128(2) . .
O13 C40 H40 116.2 . .
N8 C40 H40 116.2 . .
N8 C41 H41A 109.5 . .
N8 C41 H41B 109.5 . .
H41A C41 H41B 109.5 . .
N8 C41 H41C 109.5 . .
H41A C41 H41C 109.5 . .
H41B C41 H41C 109.5 . .
N8 C42 H42A 109.5 . .
N8 C42 H42B 109.5 . .
H42A C42 H42B 109.5 . .
N8 C42 H42C 109.5 . .
H42A C42 H42C 109.5 . .
H42B C42 H42C 109.5 . .
O15 C43 N9 123(3) . .
O15 C43 H43 118.7 . .
N9 C43 H43 118.7 . .
N9 C44 H44A 109.5 . .
N9 C44 H44B 109.5 . .
H44A C44 H44B 109.5 . .
N9 C44 H44C 109.5 . .
H44A C44 H44C 109.5 . .
H44B C44 H44C 109.5 . .
N9 C45 H45A 109.5 . .
N9 C45 H45B 109.5 . .
H45A C45 H45B 109.5 . .
N9 C45 H45C 109.5 . .
H45A C45 H45C 109.5 . .
H45B C45 H45C 109.5 . .
N10 C46 O16 117(4) . .
N10 C46 H46 121.6 . .
O16 C46 H46 121.6 . .
N10 C47 H47A 109.5 . .
N10 C47 H47B 109.5 . .
H47A C47 H47B 109.5 . .
N10 C47 H47C 109.5 . .
H47A C47 H47C 109.5 . .
H47B C47 H47C 109.5 . .
N10 C48 H48A 109.5 . .
N10 C48 H48B 109.5 . .
H48A C48 H48B 109.5 . .
N10 C48 H48C 109.5 . .
H48A C48 H48C 109.5 . .
H48B C48 H48C 109.5 . .
C5 N1 C6 117.4(16) . .
C9 N2 C7 116.5(16) . .
C15 N3 C17 117.4(15) . .
C23 N4 C19 118.0(17) . .
C29 N5 C30 118.6(15) . .
C35 N6 C31 118.6(15) . .
C37 N7 C39 119(2) . .
C37 N7 C38 120(2) . .
C39 N7 C38 120.5(19) . .
C40 N8 C42 129(2) . .
C40 N8 C41 119(2) . .
C42 N8 C41 112(2) . .
C43 N9 C44 121(3) . .
C43 N9 C45 119(2) . .
C44 N9 C45 120(2) . .
C46 N10 C48 112(5) . .
C46 N10 C47 117(4) . .
C48 N10 C47 131(5) . .
C1 O1 Ce1 134.2(12) . .
C1 O2 Ce2 137.6(11) . 4_575
C12 O3 Ce1 136.2(11) . 2_556
C12 O4 Ce2 147.3(13) . 2_556
C13 O5 Ce1 133.6(11) . .
C13 O6 Ce2 138.3(10) . 4_575
C24 O7 Ce2 108.9(11) . .
C24 O8 Ce1 172.6(12) . 4_576
C25 O9 Ce1 137.8(12) . .
C25 O10 Ce2 136.4(10) . .
C36 O11 Ce2 171.7(11) . 3_667
C36 O11 Ce1 84.3(10) . 2_646
Ce2 O11 Ce1 104.0(4) 3_667 2_646
C36 O12 Ce1 103.6(10) . 2_646
C40 O13 Ce1 134.4(15) . .
C37 O14 Ce2 134.4(14) . .
Ce2 O17 Ce1 121.5(5) . .
Ce2 O17 H17A 107.0 . .
Ce1 O17 H17A 107.0 . .
Ce2 O17 H17B 107.0 . .
Ce1 O17 H17B 107.0 . .
H17A O17 H17B 106.7 . .

loop_
_geom_bond_atom_site_label_1
_geom_bond_atom_site_label_2
_geom_bond_distance
_geom_bond_site_symmetry_2
Ce1 O13 2.399(13) .
Ce1 O9 2.408(11) .
Ce1 O8 2.444(11) 4_575
Ce1 O1 2.466(13) .
Ce1 O3 2.477(11) 2_546
Ce1 O5 2.517(11) .
Ce1 O12 2.536(12) 2_656
Ce1 O17 2.899(12) .
Ce1 O11 2.950(11) 2_656
Ce1 C36 3.085(18) 2_656
Ce2 O4 2.396(11) 2_546
Ce2 O10 2.452(11) .
Ce2 O6 2.452(12) 4_576
Ce2 O11 2.456(11) 3_667
Ce2 O7 2.484(12) .
Ce2 O14 2.519(13) .
Ce2 O2 2.523(11) 4_576
Ce2 O17 2.640(11) .
C1 O1 1.28(2) .
C1 O2 1.28(2) .
C1 C2 1.47(2) .
C2 C6 1.38(3) .
C2 C3 1.38(2) .
C3 C4 1.36(2) .
C3 H3 0.9300 .
C4 C5 1.37(3) .
C4 H4 0.9300 .
C5 N1 1.33(2) .
C5 C7 1.47(3) .
C6 N1 1.34(2) .
C6 H6 0.9300 .
C7 N2 1.36(2) .
C7 C8 1.36(2) .
C8 C11 1.34(2) .
C8 H8 0.9300 .
C9 N2 1.34(2) .
C9 C10 1.37(2) .
C9 H9 0.9300 .
C10 C11 1.40(2) .
C10 C12 1.48(2) .
C11 H11 0.9300 .
C12 O3 1.227(19) .
C12 O4 1.27(2) .
C13 O5 1.240(19) .
C13 O6 1.29(2) .
C13 C14 1.51(2) .
C14 C18 1.37(2) .
C14 C15 1.38(2) .
C15 N3 1.35(2) .
C15 H15 0.9300 .
C16 C17 1.35(2) .
C16 C18 1.36(2) .
C16 H16 0.9300 .
C17 N3 1.39(2) .
C17 C17 1.47(3) 3_666
C18 H18 0.9300 .
C19 N4 1.35(3) .
C19 C20 1.38(3) .
C19 C19 1.48(4) 3_577
C20 C21 1.37(3) .
C20 H20 0.9300 .
C21 C22 1.40(3) .
C21 H21 0.9300 .
C22 C23 1.40(3) .
C22 C24 1.46(3) .
C23 N4 1.33(2) .
C23 H23 0.9300 .
C24 O8 1.25(2) .
C24 O7 1.27(2) .
C25 O10 1.239(19) .
C25 O9 1.259(19) .
C25 C26 1.49(2) .
C26 C27 1.38(2) .
C26 C30 1.39(2) .
C27 C28 1.37(2) .
C27 H27 0.9300 .
C28 C29 1.37(2) .
C28 H28 0.9300 .
C29 N5 1.34(2) .
C29 C31 1.48(2) .
C30 N5 1.34(2) .
C30 H30 0.9300 .
C31 N6 1.35(2) .
C31 C32 1.36(2) .
C32 C33 1.38(2) .
C32 H32 0.9300 .
C33 C34 1.40(2) .
C33 H33 0.9300 .
C34 C35 1.39(2) .
C34 C36 1.50(2) .
C35 N6 1.33(2) .
C35 H35 0.9300 .
C36 O11 1.242(19) .
C36 O12 1.257(19) .
C36 Ce1 3.085(18) 2_646
C37 O14 1.22(2) .
C37 N7 1.33(3) .
C37 H37 0.9300 .
C38 N7 1.47(3) .
C38 H38A 0.9600 .
C38 H38B 0.9600 .
C38 H38C 0.9600 .
C39 N7 1.42(3) .
C39 H39A 0.9600 .
C39 H39B 0.9600 .
C39 H39C 0.9600 .
C40 O13 1.17(2) .
C40 N8 1.31(3) .
C40 H40 0.9300 .
C41 N8 1.49(3) .
C41 H41A 0.9600 .
C41 H41B 0.9600 .
C41 H41C 0.9600 .
C42 N8 1.48(3) .
C42 H42A 0.9600 .
C42 H42B 0.9600 .
C42 H42C 0.9600 .
C43 O15 1.26(3) .
C43 N9 1.34(3) .
C43 H43 0.9300 .
C44 N9 1.45(3) .
C44 H44A 0.9600 .
C44 H44B 0.9600 .
C44 H44C 0.9600 .
C45 N9 1.47(3) .
C45 H45A 0.9600 .
C45 H45B 0.9600 .
C45 H45C 0.9600 .
C46 N10 1.34(5) .
C46 O16 1.37(4) .
C46 H46 0.9300 .
C47 N10 1.59(6) .
C47 H47A 0.9600 .
C47 H47B 0.9600 .
C47 H47C 0.9600 .
C48 N10 1.52(5) .
C48 H48A 0.9600 .
C48 H48B 0.9600 .
C48 H48C 0.9600 .
O2 Ce2 2.523(11) 4_575
O3 Ce1 2.477(11) 2_556
O4 Ce2 2.396(11) 2_556
O6 Ce2 2.452(12) 4_575
O8 Ce1 2.444(11) 4_576
O11 Ce2 2.456(11) 3_667
O11 Ce1 2.950(11) 2_646
O12 Ce1 2.536(12) 2_646
O17 H17A 0.9700 .
O17 H17B 0.9700 .
